data_4503513
loop_
_publ_author_name
'Takao, Koichiro'
'Noda, Kyoko'
'Morita, Yasuji'
'Nishimura, Kenji'
'Ikeda, Yasuhisa'

_publ_section_title
;
 Molecular and Crystal Structures of Uranyl Nitrate Complexes
 withN-Alkylated 2-Pyrrolidone Derivatives: Design and Optimization of
 Promising Precipitant for Uranyl Ion
;
_journal_issue 7
_journal_name_full 'Crystal Growth &amp; Design'
_journal_page_first 2364
_journal_paper_doi 10.1021/cg7012254
_journal_volume 8
_journal_year 2008
_chemical_formula_moiety 'C18 H34 N4 O10 U '
_chemical_formula_sum 'C18 H34 N4 O10 U'
_chemical_formula_weight 704.52
_chemical_name_systematic
; 
 ? 
;
_space_group_IT_number 2
_symmetry_cell_setting triclinic
_symmetry_Int_Tables_number 2
_symmetry_space_group_name_Hall '-P 1'
_symmetry_space_group_name_H-M 'P -1'
_atom_sites_solution_hydrogens geom
_atom_sites_solution_primary direct
_atom_sites_solution_secondary difmap
_audit_creation_method SHELXL-97
_cell_angle_alpha 105.60(2)
_cell_angle_beta 102.702(19)
_cell_angle_gamma 98.12(2)
_cell_formula_units_Z 1
_cell_length_a 7.272(2)
_cell_length_b 8.988(2)
_cell_length_c 10.467(3)
_cell_measurement_reflns_used 6542
_cell_measurement_temperature 173(2)
_cell_measurement_theta_max 27.5
_cell_measurement_theta_min 3.1
_cell_volume 628.0(3)
_computing_cell_refinement PROCESS-AUTO
_computing_data_collection PROCESS-AUTO
_computing_data_reduction CrystalStructure
_computing_structure_refinement 'SHELXL-97 (Sheldrick, 1997)'
_computing_structure_solution SIR92
_diffrn_ambient_temperature 173(2)
_diffrn_detector_area_resol_mean 10.00
_diffrn_measured_fraction_theta_full 0.990
_diffrn_measured_fraction_theta_max 0.990
_diffrn_measurement_device_type 'Rigaku RAXIS-RAPID'
_diffrn_measurement_method \w
_diffrn_radiation_monochromator graphite
_diffrn_radiation_source 'fine-focus sealed tube'
_diffrn_radiation_type MoK\a
_diffrn_radiation_wavelength 0.71075
_diffrn_reflns_av_R_equivalents 0.0280
_diffrn_reflns_av_sigmaI/netI 0.0268
_diffrn_reflns_limit_h_max 9
_diffrn_reflns_limit_h_min -8
_diffrn_reflns_limit_k_max 11
_diffrn_reflns_limit_k_min -11
_diffrn_reflns_limit_l_max 13
_diffrn_reflns_limit_l_min -13
_diffrn_reflns_number 5602
_diffrn_reflns_theta_full 27.48
_diffrn_reflns_theta_max 27.48
_diffrn_reflns_theta_min 3.12
_exptl_absorpt_coefficient_mu 6.518
_exptl_absorpt_correction_T_max 0.4414
_exptl_absorpt_correction_T_min 0.2088
_exptl_absorpt_correction_type numerical
_exptl_absorpt_process_details
;
    Higashi, T. (1999). Program for Absorption Correction.
    Rigaku Corporation, Tokyo, Japan.
;
_exptl_crystal_colour yellow
_exptl_crystal_density_diffrn 1.863
_exptl_crystal_density_method 'not measured'
_exptl_crystal_description block
_exptl_crystal_F_000 342
_exptl_crystal_size_max 0.35
_exptl_crystal_size_mid 0.15
_exptl_crystal_size_min 0.15
_refine_diff_density_max 1.070
_refine_diff_density_min -1.156
_refine_diff_density_rms 0.109
_refine_ls_extinction_coef 0.0043(5)
_refine_ls_extinction_expression Fc^*^=kFc[1+0.001xFc^2^\l^3^/sin(2\q)]^-1/4^
_refine_ls_extinction_method SHELXL
_refine_ls_goodness_of_fit_ref 1.061
_refine_ls_hydrogen_treatment constr
_refine_ls_matrix_type full
_refine_ls_number_parameters 155
_refine_ls_number_reflns 2855
_refine_ls_number_restraints 0
_refine_ls_restrained_S_all 1.061
_refine_ls_R_factor_all 0.0218
_refine_ls_R_factor_gt 0.0218
_refine_ls_shift/su_max 0.001
_refine_ls_shift/su_mean 0.000
_refine_ls_structure_factor_coef Fsqd
_refine_ls_weighting_details 'calc w=1/[\s^2^(Fo^2^)+(0.0123P)^2^+1.6211P] where P=(Fo^2^+2Fc^2^)/3'
_refine_ls_weighting_scheme calc
_refine_ls_wR_factor_gt 0.0495
_refine_ls_wR_factor_ref 0.0495
_reflns_number_gt 2855
_reflns_number_total 2855
_reflns_threshold_expression >2sigma(I)
_cod_data_source_file cg7012254-file015.cif
_cod_data_source_block UO2(NO3)2(L5d)2_(R=tAmyl)
_cod_original_sg_symbol_H-M 'P -1       '
_cod_database_code 4503513

loop_
_symmetry_equiv_pos_as_xyz
'x, y, z'
'-x, -y, -z'

loop_
_atom_site_label
_atom_site_type_symbol
_atom_site_fract_x
_atom_site_fract_y
_atom_site_fract_z
_atom_site_U_iso_or_equiv
_atom_site_adp_type
_atom_site_occupancy
_atom_site_symmetry_multiplicity
_atom_site_calc_flag
_atom_site_refinement_flags
U1 U 0.0000 0.0000 0.0000 0.02233(7) Uani 1 2 d S
O1 O -0.2003(3) 0.0893(3) 0.0021(3) 0.0309(5) Uani 1 1 d .
O2 O -0.1164(3) -0.1682(3) 0.1176(3) 0.0284(5) Uani 1 1 d .
O3 O 0.1181(4) 0.1061(3) 0.2596(3) 0.0392(6) Uani 1 1 d .
O4 O 0.2199(4) 0.2583(3) 0.1514(3) 0.0382(6) Uani 1 1 d .
O5 O 0.3109(5) 0.3354(4) 0.3757(3) 0.0554(9) Uani 1 1 d .
N1 N -0.2811(4) -0.2956(3) 0.2330(3) 0.0234(5) Uani 1 1 d .
N2 N 0.2210(5) 0.2369(4) 0.2673(3) 0.0361(7) Uani 1 1 d .
C1 C -0.2405(4) -0.1772(4) 0.1838(3) 0.0232(6) Uani 1 1 d .
C2 C -0.3621(5) -0.0583(4) 0.2176(4) 0.0328(8) Uani 1 1 d .
H2A H -0.4468 -0.0509 0.1325 0.039 Uiso 1 1 calc R
H2B H -0.2801 0.0474 0.2712 0.039 Uiso 1 1 calc R
C3 C -0.4794(7) -0.1190(5) 0.3013(5) 0.0475(11) Uani 1 1 d .
H3A H -0.6187 -0.1310 0.2589 0.057 Uiso 1 1 calc R
H3B H -0.4450 -0.0445 0.3960 0.057 Uiso 1 1 calc R
C4 C -0.4345(6) -0.2772(5) 0.3041(4) 0.0371(8) Uani 1 1 d .
H4A H -0.3890 -0.2784 0.4002 0.044 Uiso 1 1 calc R
H4B H -0.5501 -0.3633 0.2555 0.044 Uiso 1 1 calc R
C5 C -0.1849(5) -0.4336(4) 0.2155(4) 0.0271(7) Uani 1 1 d .
C6 C 0.0348(5) -0.3741(4) 0.2783(4) 0.0320(7) Uani 1 1 d .
H6A H 0.0942 -0.4666 0.2784 0.038 Uiso 1 1 calc R
H6B H 0.0871 -0.3214 0.2181 0.038 Uiso 1 1 calc R
C7 C 0.0951(6) -0.2595(6) 0.4243(5) 0.0512(11) Uani 1 1 d .
H7A H 0.0623 -0.1579 0.4226 0.077 Uiso 1 1 calc R
H7B H 0.2346 -0.2440 0.4626 0.077 Uiso 1 1 calc R
H7C H 0.0272 -0.3031 0.4817 0.077 Uiso 1 1 calc R
C8 C -0.2632(6) -0.5455(5) 0.2879(5) 0.0433(10) Uani 1 1 d .
H8A H -0.2345 -0.4895 0.3867 0.065 Uiso 1 1 calc R
H8B H -0.2020 -0.6368 0.2745 0.065 Uiso 1 1 calc R
H8C H -0.4031 -0.5816 0.2489 0.065 Uiso 1 1 calc R
C9 C -0.2299(6) -0.5231(4) 0.0614(4) 0.0353(8) Uani 1 1 d .
H9A H -0.3679 -0.5718 0.0254 0.053 Uiso 1 1 calc R
H9B H -0.1547 -0.6056 0.0482 0.053 Uiso 1 1 calc R
H9C H -0.1960 -0.4492 0.0123 0.053 Uiso 1 1 calc R

loop_
_atom_site_aniso_label
_atom_site_aniso_U_11
_atom_site_aniso_U_22
_atom_site_aniso_U_33
_atom_site_aniso_U_23
_atom_site_aniso_U_13
_atom_site_aniso_U_12
U1 0.02306(10) 0.02158(9) 0.02668(10) 0.01220(7) 0.00906(7) 0.00561(6)
O1 0.0293(12) 0.0310(12) 0.0385(14) 0.0173(11) 0.0117(11) 0.0089(10)
O2 0.0335(12) 0.0258(11) 0.0348(13) 0.0166(10) 0.0180(11) 0.0069(10)
O3 0.0462(16) 0.0372(13) 0.0351(14) 0.0171(12) 0.0115(12) -0.0010(12)
O4 0.0477(16) 0.0333(13) 0.0300(13) 0.0131(11) 0.0080(12) -0.0055(12)
O5 0.065(2) 0.0551(18) 0.0287(15) 0.0056(13) 0.0036(14) -0.0139(16)
N1 0.0220(13) 0.0249(12) 0.0252(13) 0.0096(11) 0.0084(11) 0.0044(10)
N2 0.0368(17) 0.0374(16) 0.0296(16) 0.0086(13) 0.0072(14) 0.0000(14)
C1 0.0223(15) 0.0240(14) 0.0221(15) 0.0076(12) 0.0041(12) 0.0035(12)
C2 0.0339(18) 0.0351(18) 0.039(2) 0.0170(16) 0.0186(16) 0.0144(15)
C3 0.054(3) 0.040(2) 0.065(3) 0.018(2) 0.043(2) 0.0166(19)
C4 0.0364(19) 0.051(2) 0.041(2) 0.0265(18) 0.0241(17) 0.0170(17)
C5 0.0299(17) 0.0247(15) 0.0314(17) 0.0134(13) 0.0112(14) 0.0066(13)
C6 0.0298(17) 0.0346(17) 0.0370(19) 0.0181(15) 0.0091(15) 0.0098(14)
C7 0.039(2) 0.067(3) 0.038(2) 0.014(2) -0.0043(19) 0.006(2)
C8 0.047(2) 0.0361(19) 0.057(3) 0.0285(19) 0.019(2) 0.0062(17)
C9 0.041(2) 0.0263(16) 0.037(2) 0.0077(15) 0.0100(17) 0.0063(15)

loop_
_atom_type_symbol
_atom_type_description
_atom_type_scat_dispersion_real
_atom_type_scat_dispersion_imag
_atom_type_scat_source
C C 0.0033 0.0016 'International Tables Vol C Tables 4.2.6.8 and 6.1.1.4'
H H 0.0000 0.0000 'International Tables Vol C Tables 4.2.6.8 and 6.1.1.4'
N N 0.0061 0.0033 'International Tables Vol C Tables 4.2.6.8 and 6.1.1.4'
O O 0.0106 0.0060 'International Tables Vol C Tables 4.2.6.8 and 6.1.1.4'
U U -9.6767 9.6646 'International Tables Vol C Tables 4.2.6.8 and 6.1.1.4'

loop_
_geom_angle_atom_site_label_1
_geom_angle_atom_site_label_2
_geom_angle_atom_site_label_3
_geom_angle
_geom_angle_site_symmetry_1
_geom_angle_site_symmetry_3
O1 U1 O1 180.00(7) . 2
O1 U1 O2 90.38(10) . .
O1 U1 O2 89.62(10) 2 .
O1 U1 O2 89.62(10) . 2
O1 U1 O2 90.38(10) 2 2
O2 U1 O2 180.0 . 2
O1 U1 O4 89.89(11) . .
O1 U1 O4 90.11(11) 2 .
O2 U1 O4 115.41(8) . .
O2 U1 O4 64.59(8) 2 .
O1 U1 O4 90.12(11) . 2
O1 U1 O4 89.89(11) 2 2
O2 U1 O4 64.59(8) . 2
O2 U1 O4 115.41(8) 2 2
O4 U1 O4 180.00(12) . 2
O1 U1 O3 90.70(11) . .
O1 U1 O3 89.30(11) 2 .
O2 U1 O3 64.92(8) . .
O2 U1 O3 115.08(8) 2 .
O4 U1 O3 50.50(8) . .
O4 U1 O3 129.50(8) 2 .
O1 U1 O3 89.30(11) . 2
O1 U1 O3 90.70(11) 2 2
O2 U1 O3 115.08(8) . 2
O2 U1 O3 64.92(8) 2 2
O4 U1 O3 129.50(8) . 2
O4 U1 O3 50.50(8) 2 2
O3 U1 O3 180.0 . 2
O1 U1 N2 90.47(11) . .
O1 U1 N2 89.53(11) 2 .
O2 U1 N2 90.14(9) . .
O2 U1 N2 89.86(9) 2 .
O4 U1 N2 25.28(8) . .
O4 U1 N2 154.72(8) 2 .
O3 U1 N2 25.22(8) . .
O3 U1 N2 154.78(8) 2 .
O1 U1 N2 89.53(11) . 2
O1 U1 N2 90.47(11) 2 2
O2 U1 N2 89.86(9) . 2
O2 U1 N2 90.14(9) 2 2
O4 U1 N2 154.72(8) . 2
O4 U1 N2 25.28(8) 2 2
O3 U1 N2 154.78(8) . 2
O3 U1 N2 25.22(8) 2 2
N2 U1 N2 180.0 . 2
C1 O2 U1 138.0(2) . .
N2 O3 U1 97.1(2) . .
N2 O4 U1 97.60(19) . .
C1 N1 C4 112.3(3) . .
C1 N1 C5 123.7(3) . .
C4 N1 C5 124.1(3) . .
O5 N2 O3 123.1(3) . .
O5 N2 O4 122.1(3) . .
O3 N2 O4 114.8(3) . .
O5 N2 U1 179.0(3) . .
O3 N2 U1 57.67(17) . .
O4 N2 U1 57.12(17) . .
O2 C1 N1 123.7(3) . .
O2 C1 C2 125.5(3) . .
N1 C1 C2 110.8(3) . .
C1 C2 C3 104.9(3) . .
C1 C2 H2A 110.8 . .
C3 C2 H2A 110.8 . .
C1 C2 H2B 110.8 . .
C3 C2 H2B 110.8 . .
H2A C2 H2B 108.8 . .
C2 C3 C4 106.9(3) . .
C2 C3 H3A 110.3 . .
C4 C3 H3A 110.3 . .
C2 C3 H3B 110.3 . .
C4 C3 H3B 110.3 . .
H3A C3 H3B 108.6 . .
N1 C4 C3 104.9(3) . .
N1 C4 H4A 110.8 . .
C3 C4 H4A 110.8 . .
N1 C4 H4B 110.8 . .
C3 C4 H4B 110.8 . .
H4A C4 H4B 108.8 . .
N1 C5 C9 108.9(3) . .
N1 C5 C8 109.7(3) . .
C9 C5 C8 108.8(3) . .
N1 C5 C6 109.5(3) . .
C9 C5 C6 110.3(3) . .
C8 C5 C6 109.7(3) . .
C7 C6 C5 114.9(3) . .
C7 C6 H6A 108.6 . .
C5 C6 H6A 108.6 . .
C7 C6 H6B 108.6 . .
C5 C6 H6B 108.6 . .
H6A C6 H6B 107.5 . .
C6 C7 H7A 109.5 . .
C6 C7 H7B 109.5 . .
H7A C7 H7B 109.5 . .
C6 C7 H7C 109.5 . .
H7A C7 H7C 109.5 . .
H7B C7 H7C 109.5 . .
C5 C8 H8A 109.5 . .
C5 C8 H8B 109.5 . .
H8A C8 H8B 109.5 . .
C5 C8 H8C 109.5 . .
H8A C8 H8C 109.5 . .
H8B C8 H8C 109.5 . .
C5 C9 H9A 109.5 . .
C5 C9 H9B 109.5 . .
H9A C9 H9B 109.5 . .
C5 C9 H9C 109.5 . .
H9A C9 H9C 109.5 . .
H9B C9 H9C 109.5 . .

loop_
_geom_bond_atom_site_label_1
_geom_bond_atom_site_label_2
_geom_bond_distance
_geom_bond_site_symmetry_2
U1 O1 1.761(2) .
U1 O1 1.761(2) 2
U1 O2 2.369(2) .
U1 O2 2.369(2) 2
U1 O4 2.513(3) .
U1 O4 2.513(3) 2
U1 O3 2.525(3) .
U1 O3 2.525(3) 2
U1 N2 2.966(3) .
U1 N2 2.966(3) 2
O2 C1 1.259(4) .
O3 N2 1.273(4) .
O4 N2 1.278(4) .
O5 N2 1.212(4) .
N1 C1 1.326(4) .
N1 C4 1.475(4) .
N1 C5 1.497(4) .
C1 C2 1.500(5) .
C2 C3 1.499(5) .
C2 H2A 0.9900 .
C2 H2B 0.9900 .
C3 C4 1.510(5) .
C3 H3A 0.9900 .
C3 H3B 0.9900 .
C4 H4A 0.9900 .
C4 H4B 0.9900 .
C5 C9 1.533(5) .
C5 C8 1.532(5) .
C5 C6 1.542(5) .
C6 C7 1.523(6) .
C6 H6A 0.9900 .
C6 H6B 0.9900 .
C7 H7A 0.9800 .
C7 H7B 0.9800 .
C7 H7C 0.9800 .
C8 H8A 0.9800 .
C8 H8B 0.9800 .
C8 H8C 0.9800 .
C9 H9A 0.9800 .
C9 H9B 0.9800 .
C9 H9C 0.9800 .

loop_
_geom_torsion_atom_site_label_1
_geom_torsion_atom_site_label_2
_geom_torsion_atom_site_label_3
_geom_torsion_atom_site_label_4
_geom_torsion
_geom_torsion_site_symmetry_1
O1 U1 O2 C1 -14.0(3) .
O1 U1 O2 C1 166.0(3) 2
O2 U1 O2 C1 -180(4) 2
O4 U1 O2 C1 76.0(3) .
O4 U1 O2 C1 -104.0(3) 2
O3 U1 O2 C1 76.6(3) .
O3 U1 O2 C1 -103.4(3) 2
N2 U1 O2 C1 76.5(3) .
N2 U1 O2 C1 -103.5(3) 2
O1 U1 O3 N2 -89.6(2) .
O1 U1 O3 N2 90.4(2) 2
O2 U1 O3 N2 -179.7(2) .
O2 U1 O3 N2 0.3(2) 2
O4 U1 O3 N2 -0.3(2) .
O4 U1 O3 N2 179.7(2) 2
O3 U1 O3 N2 109.1(18) 2
N2 U1 O3 N2 180.0 2
O1 U1 O4 N2 91.4(2) .
O1 U1 O4 N2 -88.6(2) 2
O2 U1 O4 N2 1.0(2) .
O2 U1 O4 N2 -179.0(2) 2
O4 U1 O4 N2 -83(12) 2
O3 U1 O4 N2 0.3(2) .
O3 U1 O4 N2 -179.7(2) 2
N2 U1 O4 N2 180.0 2
U1 O3 N2 O5 179.4(4) .
U1 O3 N2 O4 0.6(3) .
U1 O4 N2 O5 -179.4(3) .
U1 O4 N2 O3 -0.6(3) .
O1 U1 N2 O5 -57(18) .
O1 U1 N2 O5 123(18) 2
O2 U1 N2 O5 -148(18) .
O2 U1 N2 O5 32(18) 2
O4 U1 N2 O5 31(17) .
O4 U1 N2 O5 -149(17) 2
O3 U1 N2 O5 -148(18) .
O3 U1 N2 O5 32(18) 2
N2 U1 N2 O5 118(19) 2
O1 U1 N2 O3 90.6(2) .
O1 U1 N2 O3 -89.4(2) 2
O2 U1 N2 O3 0.3(2) .
O2 U1 N2 O3 -179.7(2) 2
O4 U1 N2 O3 179.4(4) .
O4 U1 N2 O3 -0.6(4) 2
O3 U1 N2 O3 180.002(1) 2
N2 U1 N2 O3 -94(8) 2
O1 U1 N2 O4 -88.7(2) .
O1 U1 N2 O4 91.3(2) 2
O2 U1 N2 O4 -179.1(2) .
O2 U1 N2 O4 0.9(2) 2
O4 U1 N2 O4 180.0 2
O3 U1 N2 O4 -179.4(4) .
O3 U1 N2 O4 0.6(4) 2
N2 U1 N2 O4 87(8) 2
U1 O2 C1 N1 175.9(2) .
U1 O2 C1 C2 -4.0(5) .
C4 N1 C1 O2 -179.1(3) .
C5 N1 C1 O2 -0.3(5) .
C4 N1 C1 C2 0.9(4) .
C5 N1 C1 C2 179.6(3) .
O2 C1 C2 C3 -177.8(4) .
N1 C1 C2 C3 2.3(4) .
C1 C2 C3 C4 -4.4(5) .
C1 N1 C4 C3 -3.6(4) .
C5 N1 C4 C3 177.6(3) .
C2 C3 C4 N1 4.8(5) .
C1 N1 C5 C9 -62.3(4) .
C4 N1 C5 C9 116.3(4) .
C1 N1 C5 C8 178.7(3) .
C4 N1 C5 C8 -2.7(5) .
C1 N1 C5 C6 58.3(4) .
C4 N1 C5 C6 -123.1(3) .
N1 C5 C6 C7 50.1(4) .
C9 C5 C6 C7 169.9(3) .
C8 C5 C6 C7 -70.3(4) .
